data_7040045
loop_
_publ_author_name
'Mendoza-Espinosa, Daniel'

_publ_section_title
;
 Synthesis and characterization of a Bi10O8(OAr)16 oxo-cluster supported
 by p-tert-butylcalix[5]arene ligands.
;
_journal_issue 34
_journal_name_full 'Dalton transactions (Cambridge, England : 2003)'
_journal_page_first 13399
_journal_page_last 13405
_journal_paper_doi 10.1039/c6dt02068b
_journal_volume 45
_journal_year 2016
_chemical_formula_moiety 'C248 H288 Bi10 O28, 4(C4 H7 O)'
_chemical_formula_sum 'C264 H316 Bi10 O32'
_chemical_formula_weight 6090.95
_chemical_name_systematic
;
 ?
;
_space_group_crystal_system tetragonal
_space_group_IT_number 82
_space_group_name_Hall 'I -4'
_space_group_name_H-M_alt 'I -4'
_symmetry_space_group_name_Hall 'I -4'
_symmetry_space_group_name_H-M 'I -4'
_atom_sites_solution_hydrogens geom
_audit_creation_date 2016-06-24
_audit_creation_method
;
Olex2 1.2-dev
(compiled 2016.05.11 svn.r3296 for OlexSys, GUI svn.r3563)
;
_audit_update_record
;
2016-07-21 deposited with the CCDC.
2016-07-25 downloaded from the CCDC.
;
_cell_angle_alpha 90
_cell_angle_beta 90
_cell_angle_gamma 90
_cell_formula_units_Z 2
_cell_length_a 23.749(6)
_cell_length_b 23.749(6)
_cell_length_c 24.831(4)
_cell_measurement_reflns_used 500
_cell_measurement_temperature 213(2)
_cell_measurement_theta_max 25
_cell_measurement_theta_min 2
_cell_volume 14005(5)
_computing_cell_refinement 'Gemini Agilen'
_computing_data_collection 'Gemini Agilent'
_computing_data_reduction CrisAlisPro
_computing_molecular_graphics 'Olex2 (Dolomanov et al., 2009)'
_computing_publication_material 'Olex2 (Dolomanov et al., 2009)'
_computing_structure_refinement 'ShelXL (Sheldrick, 2015)'
_computing_structure_solution CrisAlisPro
_diffrn_ambient_temperature 213.15
_diffrn_measured_fraction_theta_full 0.998
_diffrn_measured_fraction_theta_max 0.998
_diffrn_measurement_device_type 'phi and omega scans'
_diffrn_measurement_method 'not recorded'
_diffrn_radiation_type MoK\a
_diffrn_radiation_wavelength 0.71073
_diffrn_reflns_av_R_equivalents 0.1990
_diffrn_reflns_av_unetI/netI 0.1045
_diffrn_reflns_Laue_measured_fraction_full 0.998
_diffrn_reflns_Laue_measured_fraction_max 0.998
_diffrn_reflns_limit_h_max 26
_diffrn_reflns_limit_h_min -26
_diffrn_reflns_limit_k_max 26
_diffrn_reflns_limit_k_min -26
_diffrn_reflns_limit_l_max 16
_diffrn_reflns_limit_l_min -27
_diffrn_reflns_number 40456
_diffrn_reflns_point_group_measured_fraction_full 0.998
_diffrn_reflns_point_group_measured_fraction_max 0.998
_diffrn_reflns_theta_full 23.319
_diffrn_reflns_theta_max 23.319
_diffrn_reflns_theta_min 1.715
_exptl_absorpt_coefficient_mu 6.316
_exptl_absorpt_correction_T_max 0.694
_exptl_absorpt_correction_T_min 0.430
_exptl_absorpt_correction_type multi-scan
_exptl_absorpt_process_details sadabs
_exptl_crystal_colour Red
_exptl_crystal_density_diffrn 1.444
_exptl_crystal_description Needle
_exptl_crystal_F_000 5972
_exptl_crystal_size_max 0.17
_exptl_crystal_size_mid 0.11
_exptl_crystal_size_min 0.06
_refine_diff_density_max 6.268
_refine_diff_density_min -2.492
_refine_diff_density_rms 0.263
_refine_ls_abs_structure_details
;
 Flack x determined using 3538 quotients [(I+)-(I-)]/[(I+)+(I-)]
 (Parsons, Flack and Wagner, Acta Cryst. B69 (2013) 249-259).
;
_refine_ls_abs_structure_Flack 0.029(8)
_refine_ls_extinction_method none
_refine_ls_goodness_of_fit_ref 1.041
_refine_ls_hydrogen_treatment constr
_refine_ls_matrix_type full
_refine_ls_number_parameters 680
_refine_ls_number_reflns 10143
_refine_ls_number_restraints 758
_refine_ls_restrained_S_all 1.017
_refine_ls_R_factor_all 0.0873
_refine_ls_R_factor_gt 0.0725
_refine_ls_shift/su_max 0.000
_refine_ls_shift/su_mean 0.000
_refine_ls_structure_factor_coef Fsqd
_refine_ls_weighting_details 'w=1/[\s^2^(Fo^2^)+(0.1325P)^2^+481.5425P] where P=(Fo^2^+2Fc^2^)/3'
_refine_ls_weighting_scheme calc
_refine_ls_wR_factor_gt 0.1826
_refine_ls_wR_factor_ref 0.1957
_reflns_Friedel_coverage 0.944
_reflns_Friedel_fraction_full 0.997
_reflns_Friedel_fraction_max 0.997
_reflns_number_gt 8516
_reflns_number_total 10143
_reflns_threshold_expression 'I > 2\s(I)'
_cod_data_source_file c6dt02068b2.cif
_cod_data_source_block shelx_sq
_cod_depositor_comments 'Adding full bibliography for 7040045.cif.'
_cod_original_cell_volume 14005(7)
_cod_database_code 7040045
_shelx_space_group_comment
;
The symmetry employed for this shelxl refinement is uniquely defined
by the following loop, which should always be used as a source of
symmetry information in preference to the above space-group names.
They are only intended as comments.
;
_olex2_refinement_description
;
1. Fixed Uiso
 At 1.2 times of:
  All C(H) groups, All C(H,H) groups
 At 1.5 times of:
  All C(H,H,H) groups
2. Rigid bond restraints
 C57, C62, C61, C60
 with sigma for 1-2 distances of 0.001 and sigma for 1-3 distances of 0.001
3. Uiso/Uaniso restraints and constraints
C59 \\sim C60 \\sim C61 \\sim C62: within 2A with sigma of 0.001 and sigma for
terminal atoms of 0.002
4. Rigid body (RIGU) restrains
 C46, Bi1, O6, O7, O1, Bi2, Bi3, C1, C2, C6, C3, C55, C5, C11, C4, C49, C12,
 C7, C48, C50, C13, C17, C8, C9, C10, C47, O5, C45, C14, O2, C16, C51, C44, C15,
  C18, C56, C22, C52, C53, C54, C38, C19, C20, C21, C57, C23, C37, C39, C58,
 C62, C24, C28, C36, O4, C34, C59, C61, C25, O3, C27, C35, C40, C33, C60, C0AA,
 C29, C41, C42, C43, C30, C1AA, C32
 with sigma for 1-2 distances of 0.004 and sigma for 1-3 distances of 0.004
 O8, C63, C66, H63, C64, C65, H66A, H66B, H64A, H64B, H65A, H65B
 with sigma for 1-2 distances of 0.004 and sigma for 1-3 distances of 0.004
5. Same fragment restrains
{C51, C52, C53, C54} sigma for 1-2: 0.02, 1-3: 0.04
as
{C40, C41, C42, C43}
6.a Secondary CH2 refined with riding coordinates:
 C11(H11A,H11B), C22(H22A,H22B), C33(H33A,H33B), C44(H44A,H44B), C55(H55A,
 H55B), C56(H56A,H56B), C64(H64A,H64B), C65(H65A,H65B), C66(H66A,H66B)
6.b Me refined with riding coordinates:
 C10(H10A,H10B,H10C), C19(H19A,H19B,H19C), C20(H20A,H20B,H20C), C21(H21A,H21B,
 H21C), C30(H30A,H30B,H30C), C1AA(H1AA,H1AB,H1AC), C32(H32A,H32B,H32C),
 C41(H41A,H41B,H41C), C42(H42A,H42B,H42C), C43(H43A,H43B,H43C), C52(H52A,H52B,
 H52C), C53(H53A,H53B,H53C), C54(H54A,H54B,H54C)
6.c Aromatic/amide H refined with riding coordinates:
 C3(H3), C5(H5), C13(H13), C15(H15), C24(H24), C0AA(H0AA), C35(H35), C37(H37),
 C46(H46), C48(H48), C58(H58), C59(H59), C60(H60), C61(H61), C62(H62), C63(H63)
6.d Fitted hexagon refined as free rotating group:
 C57(C58,C59,C60,C61,C62)
6.e Idealised Me refined as rotating group:
 C8(H8A,H8B,H8C), C9(H9A,H9B,H9C)
;
_shelx_shelxl_version_number 2014/7
_olex2_submission_special_instructions 'No special instructions were received'

loop_
_space_group_symop_operation_xyz
'x, y, z'
'y, -x, -z'
'-x, -y, z'
'-y, x, -z'
'x+1/2, y+1/2, z+1/2'
'y+1/2, -x+1/2, -z+1/2'
'-x+1/2, -y+1/2, z+1/2'
'-y+1/2, x+1/2, -z+1/2'

loop_
_atom_site_label
_atom_site_type_symbol
_atom_site_fract_x
_atom_site_fract_y
_atom_site_fract_z
_atom_site_U_iso_or_equiv
_atom_site_adp_type
_atom_site_occupancy
_atom_site_site_symmetry_order
_atom_site_calc_flag
_atom_site_refinement_flags_posn
_atom_site_refinement_flags_adp
_atom_site_refinement_flags_occupancy
Bi1 Bi 0.03224(4) 0.39740(4) 0.24865(6) 0.0505(3) Uani 1 1 d . U .
O1 O 0.1182(8) 0.3525(7) 0.1986(8) 0.048(4) Uani 1 1 d . U .
C1 C 0.1442(10) 0.3006(10) 0.2005(11) 0.039(4) Uani 1 1 d . U .
Bi2 Bi 0.0000 0.5000 0.14907(5) 0.0374(3) Uani 1 2 d S TU P
O2 O 0.0280(7) 0.3759(7) 0.0999(7) 0.040(4) Uani 1 1 d . U .
C2 C 0.1830(9) 0.2870(10) 0.2421(11) 0.042(4) Uani 1 1 d . U .
Bi3 Bi 0.15282(4) 0.42700(5) 0.15860(4) 0.0499(3) Uani 1 1 d . U .
O3 O 0.1075(8) 0.5122(8) 0.0895(8) 0.049(4) Uani 1 1 d . U .
C3 C 0.2056(12) 0.2365(11) 0.2436(13) 0.053(5) Uani 1 1 d . U .
H3 H 0.2318 0.2284 0.2709 0.064 Uiso 1 1 calc R . .
O4 O 0.1737(6) 0.5369(7) 0.1628(8) 0.046(4) Uani 1 1 d . U .
C4 C 0.1922(13) 0.1926(13) 0.2053(14) 0.060(6) Uani 1 1 d . U .
O5 O 0.1835(7) 0.4417(7) 0.2411(8) 0.046(4) Uani 1 1 d . U .
C5 C 0.1531(12) 0.2092(12) 0.1685(13) 0.055(6) Uani 1 1 d . U .
H5 H 0.1429 0.1820 0.1428 0.066 Uiso 1 1 calc R . .
O6 O -0.0335(6) 0.4397(6) 0.2020(6) 0.027(3) Uani 1 1 d . U .
C6 C 0.1276(10) 0.2583(10) 0.1641(11) 0.042(4) Uani 1 1 d . U .
O7 O 0.0797(6) 0.4596(6) 0.1881(7) 0.031(3) Uani 1 1 d . U .
C7 C 0.2188(18) 0.1362(16) 0.2131(17) 0.086(8) Uani 1 1 d . U .
O8 O 0.2492(12) 0.3770(12) 0.1165(12) 0.095(8) Uani 1 1 d . U .
C8 C 0.228(3) 0.112(2) 0.153(2) 0.137(14) Uani 1 1 d . U .
H8A H 0.2091 0.1357 0.1276 0.205 Uiso 1 1 calc GR . .
H8B H 0.2132 0.0739 0.1513 0.205 Uiso 1 1 calc GR . .
H8C H 0.2682 0.1111 0.1454 0.205 Uiso 1 1 calc GR . .
C9 C 0.185(2) 0.1044(19) 0.259(2) 0.122(12) Uani 1 1 d . U .
H9A H 0.1799 0.1296 0.2896 0.183 Uiso 1 1 calc GR . .
H9B H 0.2067 0.0717 0.2709 0.183 Uiso 1 1 calc GR . .
H9C H 0.1490 0.0923 0.2456 0.183 Uiso 1 1 calc GR . .
C10 C 0.2698(18) 0.1344(16) 0.2394(18) 0.094(9) Uani 1 1 d . U .
H10A H 0.2826 0.0957 0.2419 0.142 Uiso 1 1 calc R . .
H10B H 0.2973 0.1564 0.2196 0.142 Uiso 1 1 calc R . .
H10C H 0.2656 0.1499 0.2754 0.142 Uiso 1 1 calc R . .
C11 C 0.0818(10) 0.2694(10) 0.1265(10) 0.036(4) Uani 1 1 d . U .
H11A H 0.0515 0.2883 0.1463 0.043 Uiso 1 1 calc R . .
H11B H 0.0670 0.2331 0.1141 0.043 Uiso 1 1 calc R . .
C12 C 0.0953(10) 0.3046(11) 0.0773(11) 0.038(5) Uani 1 1 d . U .
C13 C 0.1365(11) 0.2853(12) 0.0452(11) 0.046(6) Uani 1 1 d . U .
H13 H 0.1538 0.2509 0.0538 0.055 Uiso 1 1 calc R . .
C14 C 0.1551(11) 0.3154(12) -0.0019(11) 0.046(5) Uani 1 1 d . U .
C15 C 0.1315(11) 0.3657(11) -0.0116(11) 0.042(5) Uani 1 1 d . U .
H15 H 0.1452 0.3876 -0.0403 0.050 Uiso 1 1 calc R . .
C16 C 0.0853(10) 0.3872(10) 0.0207(10) 0.035(4) Uani 1 1 d . U .
C17 C 0.0709(10) 0.3557(10) 0.0649(11) 0.039(4) Uani 1 1 d . U .
C18 C 0.1990(15) 0.2903(15) -0.0392(14) 0.068(6) Uani 1 1 d . U .
C19 C 0.1710(19) 0.2403(18) -0.0689(17) 0.094(10) Uani 1 1 d . U .
H19A H 0.1568 0.2135 -0.0428 0.142 Uiso 1 1 calc R . .
H19B H 0.1400 0.2541 -0.0907 0.142 Uiso 1 1 calc R . .
H19C H 0.1985 0.2220 -0.0919 0.142 Uiso 1 1 calc R . .
C20 C 0.2201(18) 0.3303(17) -0.0794(15) 0.086(9) Uani 1 1 d . U .
H20A H 0.2479 0.3119 -0.1019 0.130 Uiso 1 1 calc R . .
H20B H 0.1890 0.3433 -0.1015 0.130 Uiso 1 1 calc R . .
H20C H 0.2372 0.3621 -0.0612 0.130 Uiso 1 1 calc R . .
C21 C 0.2508(17) 0.270(2) -0.0081(17) 0.094(10) Uani 1 1 d . U .
H21A H 0.2394 0.2434 0.0192 0.140 Uiso 1 1 calc R . .
H21B H 0.2770 0.2522 -0.0328 0.140 Uiso 1 1 calc R . .
H21C H 0.2690 0.3021 0.0088 0.140 Uiso 1 1 calc R . .
C22 C 0.0610(11) 0.4434(11) 0.0049(12) 0.044(5) Uani 1 1 d . U .
H22A H 0.0376 0.4381 -0.0272 0.053 Uiso 1 1 calc R . .
H22B H 0.0361 0.4561 0.0340 0.053 Uiso 1 1 calc R . .
C23 C 0.1020(12) 0.4888(11) -0.0064(11) 0.047(5) Uani 1 1 d . U .
C24 C 0.1227(12) 0.4982(11) -0.0604(12) 0.048(5) Uani 1 1 d . U .
H24 H 0.1067 0.4776 -0.0889 0.058 Uiso 1 1 calc R . .
C25 C 0.1648(13) 0.5361(11) -0.0718(12) 0.051(5) Uani 1 1 d . U .
C0AA C 0.1830(13) 0.5691(13) -0.0300(12) 0.056(6) Uani 1 1 d . U .
H0AA H 0.2091 0.5978 -0.0375 0.067 Uiso 1 1 calc R . .
C27 C 0.1646(11) 0.5624(11) 0.0233(11) 0.044(5) Uani 1 1 d . U .
C28 C 0.1242(12) 0.5218(12) 0.0317(12) 0.049(5) Uani 1 1 d . U .
C29 C 0.1930(17) 0.5389(17) -0.1274(14) 0.077(7) Uani 1 1 d . U .
C30 C 0.2553(16) 0.5200(17) -0.1190(15) 0.081(9) Uani 1 1 d . U .
H30A H 0.2561 0.4820 -0.1048 0.121 Uiso 1 1 calc R . .
H30B H 0.2750 0.5211 -0.1532 0.121 Uiso 1 1 calc R . .
H30C H 0.2736 0.5453 -0.0938 0.121 Uiso 1 1 calc R . .
C1AA C 0.164(2) 0.500(2) -0.1681(15) 0.100(10) Uani 1 1 d . U .
H1AA H 0.1676 0.4613 -0.1565 0.150 Uiso 1 1 calc R . .
H1AB H 0.1242 0.5098 -0.1704 0.150 Uiso 1 1 calc R . .
H1AC H 0.1812 0.5046 -0.2032 0.150 Uiso 1 1 calc R . .
C32 C 0.1848(17) 0.5958(16) -0.1488(14) 0.078(8) Uani 1 1 d . U .
H32A H 0.2023 0.6230 -0.1248 0.117 Uiso 1 1 calc R . .
H32B H 0.2018 0.5985 -0.1842 0.117 Uiso 1 1 calc R . .
H32C H 0.1448 0.6037 -0.1514 0.117 Uiso 1 1 calc R . .
C33 C 0.1847(11) 0.6021(11) 0.0685(12) 0.046(5) Uani 1 1 d . U .
H33A H 0.1946 0.6387 0.0528 0.055 Uiso 1 1 calc R . .
H33B H 0.1537 0.6083 0.0939 0.055 Uiso 1 1 calc R . .
C34 C 0.2345(10) 0.5795(10) 0.0986(11) 0.040(5) Uani 1 1 d . U .
C35 C 0.2912(11) 0.5887(12) 0.0788(13) 0.050(6) Uani 1 1 d . U .
H35 H 0.2963 0.6058 0.0450 0.060 Uiso 1 1 calc R . .
C36 C 0.3374(11) 0.5732(11) 0.1082(12) 0.046(5) Uani 1 1 d . U .
C37 C 0.3292(9) 0.5523(10) 0.1600(12) 0.042(5) Uani 1 1 d . U .
H37 H 0.3604 0.5455 0.1824 0.051 Uiso 1 1 calc R . .
C38 C 0.2723(10) 0.5409(11) 0.1796(11) 0.044(5) Uani 1 1 d . U .
C39 C 0.2254(10) 0.5535(11) 0.1474(12) 0.042(5) Uani 1 1 d . U .
C40 C 0.3954(11) 0.5822(14) 0.0864(13) 0.067(6) Uani 1 1 d D U .
C41 C 0.4404(13) 0.5633(18) 0.1229(14) 0.085(9) Uani 1 1 d D U .
H41A H 0.4335 0.5246 0.1335 0.128 Uiso 1 1 calc R . .
H41B H 0.4764 0.5657 0.1045 0.128 Uiso 1 1 calc R . .
H41C H 0.4410 0.5871 0.1546 0.128 Uiso 1 1 calc R . .
C42 C 0.4064(14) 0.6398(14) 0.0711(17) 0.084(9) Uani 1 1 d D U .
H42A H 0.3769 0.6527 0.0470 0.126 Uiso 1 1 calc R . .
H42B H 0.4071 0.6633 0.1030 0.126 Uiso 1 1 calc R . .
H42C H 0.4425 0.6420 0.0529 0.126 Uiso 1 1 calc R . .
C43 C 0.4076(17) 0.5449(17) 0.0385(15) 0.090(9) Uani 1 1 d D U .
H43A H 0.4004 0.5059 0.0480 0.136 Uiso 1 1 calc R . .
H43B H 0.3834 0.5556 0.0087 0.136 Uiso 1 1 calc R . .
H43C H 0.4467 0.5492 0.0279 0.136 Uiso 1 1 calc R . .
C44 C 0.2684(10) 0.5254(10) 0.2393(10) 0.042(5) Uani 1 1 d . U .
H44A H 0.2304 0.5345 0.2520 0.050 Uiso 1 1 calc R . .
H44B H 0.2948 0.5492 0.2594 0.050 Uiso 1 1 calc R . .
C45 C 0.2807(9) 0.4633(11) 0.2532(12) 0.043(5) Uani 1 1 d . U .
C46 C 0.3337(11) 0.4443(13) 0.2637(11) 0.050(6) Uani 1 1 d . U .
H46 H 0.3636 0.4701 0.2610 0.060 Uiso 1 1 calc R . .
C47 C 0.3462(12) 0.3902(13) 0.2779(11) 0.050(5) Uani 1 1 d . U .
C48 C 0.3008(11) 0.3540(12) 0.2851(10) 0.046(5) Uani 1 1 d . U .
H48 H 0.3081 0.3176 0.2983 0.055 Uiso 1 1 calc R . .
C49 C 0.2444(12) 0.3687(12) 0.2736(11) 0.050(5) Uani 1 1 d . U .
C50 C 0.2370(9) 0.4264(10) 0.2544(11) 0.040(4) Uani 1 1 d . U .
C51 C 0.4066(13) 0.3691(16) 0.2882(14) 0.084(7) Uani 1 1 d D U .
C52 C 0.4123(18) 0.3080(17) 0.281(2) 0.113(11) Uani 1 1 d D U .
H52A H 0.3825 0.2891 0.3011 0.169 Uiso 1 1 calc R . .
H52B H 0.4097 0.2986 0.2436 0.169 Uiso 1 1 calc R . .
H52C H 0.4486 0.2960 0.2953 0.169 Uiso 1 1 calc R . .
C53 C 0.4489(16) 0.400(2) 0.261(2) 0.122(12) Uani 1 1 d D U .
H53A H 0.4431 0.4402 0.2665 0.184 Uiso 1 1 calc R . .
H53B H 0.4857 0.3896 0.2741 0.184 Uiso 1 1 calc R . .
H53C H 0.4469 0.3922 0.2223 0.184 Uiso 1 1 calc R . .
C54 C 0.4188(18) 0.371(2) 0.3482(15) 0.106(10) Uani 1 1 d D U .
H54A H 0.3902 0.3504 0.3675 0.160 Uiso 1 1 calc R . .
H54B H 0.4555 0.3551 0.3552 0.160 Uiso 1 1 calc R . .
H54C H 0.4185 0.4103 0.3601 0.160 Uiso 1 1 calc R . .
C55 C 0.1975(12) 0.3319(12) 0.2865(12) 0.051(5) Uani 1 1 d . U .
H55A H 0.1641 0.3552 0.2929 0.061 Uiso 1 1 calc R . .
H55B H 0.2061 0.3121 0.3201 0.061 Uiso 1 1 calc R . .
C56 C -0.0317(12) 0.3727(14) 0.0753(14) 0.058(6) Uani 1 1 d . U .
H56A H -0.0590 0.3876 0.1012 0.070 Uiso 1 1 calc R . .
H56B H -0.0333 0.3962 0.0429 0.070 Uiso 1 1 calc R . .
C57 C -0.0467(9) 0.3163(8) 0.0617(9) 0.060(5) Uani 1 1 d . U .
C58 C -0.0627(10) 0.2766(10) 0.0999(7) 0.067(7) Uani 1 1 d G U .
H58 H -0.0603 0.2852 0.1368 0.080 Uiso 1 1 calc R . .
C59 C -0.0824(13) 0.2242(10) 0.0835(10) 0.108(6) Uani 1 1 d G U .
H59 H -0.0932 0.1974 0.1093 0.130 Uiso 1 1 calc R . .
C60 C -0.0860(14) 0.2115(10) 0.0290(11) 0.108(6) Uani 1 1 d G U .
H60 H -0.0993 0.1761 0.0179 0.130 Uiso 1 1 calc R . .
C61 C -0.0700(15) 0.2512(12) -0.0092(8) 0.108(6) Uani 1 1 d G U .
H61 H -0.0724 0.2426 -0.0461 0.130 Uiso 1 1 calc R . .
C62 C -0.0503(13) 0.3036(10) 0.0072(9) 0.108(6) Uani 1 1 d G U .
H62 H -0.0395 0.3305 -0.0186 0.130 Uiso 1 1 calc R . .
C63 C 0.2797(19) 0.3283(19) 0.1313(19) 0.096(11) Uani 1 1 d . U .
H63 H 0.2655 0.2975 0.1509 0.115 Uiso 1 1 calc R U .
C64 C 0.3370(19) 0.3343(17) 0.1109(18) 0.092(10) Uani 1 1 d . U .
H64A H 0.3411 0.3161 0.0756 0.111 Uiso 1 1 calc R U .
H64B H 0.3644 0.3179 0.1359 0.111 Uiso 1 1 calc R U .
C65 C 0.345(2) 0.3987(18) 0.106(2) 0.104(12) Uani 1 1 d . U .
H65A H 0.3542 0.4157 0.1412 0.125 Uiso 1 1 calc R U .
H65B H 0.3735 0.4088 0.0798 0.125 Uiso 1 1 calc R U .
C66 C 0.2903(19) 0.4139(19) 0.089(2) 0.098(10) Uani 1 1 d . U .
H66A H 0.2872 0.4095 0.0500 0.118 Uiso 1 1 calc R U .
H66B H 0.2828 0.4534 0.0982 0.118 Uiso 1 1 calc R U .

loop_
_atom_site_aniso_label
_atom_site_aniso_U_11
_atom_site_aniso_U_22
_atom_site_aniso_U_33
_atom_site_aniso_U_23
_atom_site_aniso_U_13
_atom_site_aniso_U_12
Bi1 0.0500(6) 0.0332(5) 0.0682(7) 0.0013(7) -0.0008(7) 0.0005(4)
O1 0.045(8) 0.034(6) 0.065(10) 0.010(6) 0.007(7) 0.003(5)
C1 0.032(9) 0.028(7) 0.058(9) 0.017(6) 0.013(7) 0.001(6)
Bi2 0.0433(8) 0.0298(8) 0.0391(7) 0.000 0.000 0.0017(7)
O2 0.034(7) 0.033(8) 0.054(8) -0.013(6) 0.008(6) -0.002(5)
C2 0.024(8) 0.044(8) 0.059(10) 0.019(7) 0.018(7) 0.002(6)
Bi3 0.0322(5) 0.0535(7) 0.0641(7) -0.0190(6) 0.0099(5) 0.0050(5)
O3 0.043(8) 0.046(9) 0.057(7) 0.003(6) 0.018(6) 0.007(7)
C3 0.049(12) 0.041(8) 0.069(12) 0.021(8) 0.016(10) 0.012(7)
O4 0.023(6) 0.047(8) 0.067(9) -0.008(7) 0.010(6) -0.008(5)
C4 0.049(12) 0.048(9) 0.082(12) 0.013(8) 0.015(9) 0.008(8)
O5 0.029(6) 0.038(8) 0.070(9) -0.011(7) 0.007(6) 0.005(5)
C5 0.043(11) 0.042(9) 0.081(13) 0.011(8) 0.018(10) 0.005(8)
O6 0.029(7) 0.012(6) 0.040(8) -0.016(5) 0.010(5) -0.002(5)
C6 0.032(9) 0.038(8) 0.057(9) 0.011(6) 0.023(7) -0.004(6)
O7 0.026(6) 0.029(7) 0.039(7) -0.009(5) 0.009(5) -0.001(5)
C7 0.090(16) 0.053(11) 0.115(17) 0.015(10) 0.011(12) 0.029(10)
O8 0.082(13) 0.076(14) 0.13(2) -0.013(13) 0.023(12) 0.022(10)
C8 0.16(3) 0.12(3) 0.129(18) -0.005(15) 0.006(17) 0.07(2)
C9 0.13(2) 0.08(2) 0.15(2) 0.035(18) 0.026(18) 0.025(16)
C10 0.102(16) 0.069(18) 0.11(2) 0.022(15) 0.014(14) 0.033(12)
C11 0.030(9) 0.024(9) 0.053(9) -0.013(7) 0.019(7) 0.007(7)
C12 0.029(9) 0.034(8) 0.052(9) -0.008(7) 0.003(7) -0.002(7)
C13 0.039(11) 0.040(10) 0.058(10) -0.009(8) 0.008(8) 0.004(8)
C14 0.036(10) 0.046(9) 0.056(10) -0.004(7) 0.007(8) 0.008(8)
C15 0.033(10) 0.043(9) 0.049(11) -0.013(8) 0.000(8) 0.005(7)
C16 0.030(9) 0.028(8) 0.046(9) -0.014(6) -0.007(7) 0.003(6)
C17 0.031(9) 0.033(8) 0.054(9) -0.010(6) -0.002(7) 0.002(6)
C18 0.062(12) 0.071(13) 0.070(12) -0.007(9) 0.025(9) 0.019(10)
C19 0.092(19) 0.097(17) 0.094(19) -0.025(14) 0.031(15) 0.005(14)
C20 0.09(2) 0.090(17) 0.077(15) -0.008(13) 0.032(14) 0.008(14)
C21 0.074(14) 0.11(2) 0.094(18) 0.002(16) 0.020(13) 0.028(14)
C22 0.039(10) 0.036(8) 0.058(13) -0.002(7) 0.004(8) 0.007(6)
C23 0.046(11) 0.037(9) 0.057(9) 0.001(7) 0.001(7) 0.001(8)
C24 0.055(11) 0.033(10) 0.056(9) 0.005(8) 0.005(8) 0.011(9)
C25 0.056(11) 0.039(10) 0.056(9) 0.016(7) -0.001(7) 0.007(8)
C0AA 0.048(13) 0.053(12) 0.067(9) 0.010(7) 0.003(8) 0.002(10)
C27 0.035(10) 0.034(9) 0.062(8) 0.006(7) 0.002(7) 0.002(8)
C28 0.043(11) 0.040(10) 0.064(8) -0.002(7) 0.008(7) -0.002(8)
C29 0.083(14) 0.083(14) 0.065(10) 0.018(9) 0.014(9) 0.005(11)
C30 0.085(14) 0.08(2) 0.081(19) 0.007(15) 0.018(11) 0.007(12)
C1AA 0.12(2) 0.111(19) 0.070(15) 0.006(13) 0.015(14) -0.011(16)
C32 0.08(2) 0.085(14) 0.065(16) 0.022(11) 0.026(14) 0.011(12)
C33 0.031(9) 0.037(10) 0.070(10) 0.003(8) 0.005(8) -0.001(7)
C34 0.025(7) 0.033(11) 0.063(9) -0.008(8) 0.009(6) 0.002(6)
C35 0.030(7) 0.045(14) 0.075(12) -0.005(10) 0.011(7) -0.005(7)
C36 0.030(7) 0.043(12) 0.067(10) -0.012(8) 0.013(6) -0.009(7)
C37 0.024(8) 0.040(12) 0.063(9) -0.013(9) 0.012(7) -0.004(7)
C38 0.025(7) 0.045(13) 0.063(9) -0.002(8) 0.012(6) 0.001(7)
C39 0.022(7) 0.037(11) 0.067(9) -0.002(8) 0.008(6) -0.005(6)
C40 0.032(9) 0.082(14) 0.087(13) -0.002(11) 0.023(8) -0.011(8)
C41 0.035(11) 0.12(2) 0.096(16) 0.004(15) 0.025(10) 0.000(12)
C42 0.041(15) 0.091(14) 0.12(2) 0.004(13) 0.022(15) -0.018(10)
C43 0.071(18) 0.100(19) 0.101(16) -0.010(14) 0.028(13) -0.002(14)
C44 0.019(9) 0.046(9) 0.060(10) 0.001(7) 0.011(7) -0.002(7)
C45 0.027(7) 0.055(8) 0.047(12) 0.006(8) 0.011(8) 0.002(6)
C46 0.031(8) 0.060(10) 0.059(17) -0.007(9) 0.006(8) 0.006(7)
C47 0.040(8) 0.057(10) 0.054(13) -0.008(9) 0.005(8) 0.008(7)
C48 0.045(8) 0.054(10) 0.039(12) -0.014(9) 0.010(7) 0.010(7)
C49 0.044(8) 0.047(8) 0.058(14) -0.001(8) 0.011(7) 0.005(6)
C50 0.028(6) 0.047(8) 0.044(11) -0.005(7) 0.018(7) 0.008(5)
C51 0.043(10) 0.105(16) 0.103(17) 0.005(13) -0.004(9) 0.022(9)
C52 0.07(2) 0.114(16) 0.15(3) 0.001(15) 0.001(18) 0.033(12)
C53 0.058(14) 0.15(2) 0.16(3) 0.03(2) 0.011(15) 0.023(14)
C54 0.07(2) 0.13(3) 0.114(16) 0.009(15) -0.015(12) 0.018(17)
C55 0.040(10) 0.048(10) 0.064(12) 0.008(8) 0.005(8) 0.009(7)
C56 0.036(9) 0.061(11) 0.078(14) -0.015(9) 0.000(9) -0.001(7)
C57 0.018(11) 0.066(10) 0.097(9) -0.018(8) 0.009(9) -0.004(8)
C58 0.034(15) 0.076(11) 0.090(13) -0.017(9) 0.005(11) -0.008(10)
C59 0.122(14) 0.101(10) 0.102(9) -0.028(8) 0.009(9) -0.044(9)
C60 0.122(14) 0.101(10) 0.102(9) -0.029(8) 0.009(9) -0.044(9)
C61 0.122(14) 0.101(10) 0.101(9) -0.029(8) 0.009(9) -0.044(9)
C62 0.122(14) 0.101(10) 0.101(9) -0.029(8) 0.009(9) -0.044(9)
C63 0.092(16) 0.078(15) 0.12(3) -0.010(15) 0.023(16) 0.023(12)
C64 0.090(16) 0.074(15) 0.11(3) -0.011(15) 0.022(15) 0.018(12)
C65 0.089(16) 0.076(16) 0.15(3) -0.004(16) 0.017(15) 0.016(12)
C66 0.094(16) 0.076(16) 0.12(3) -0.006(16) 0.016(16) 0.018(12)

loop_
_atom_type_symbol
_atom_type_description
_atom_type_scat_dispersion_real
_atom_type_scat_dispersion_imag
_atom_type_scat_source
C C 0.0033 0.0016 'International Tables Vol C Tables 4.2.6.8 and 6.1.1.4'
H H 0.0000 0.0000 'International Tables Vol C Tables 4.2.6.8 and 6.1.1.4'
Bi Bi -4.1077 10.2566 'International Tables Vol C Tables 4.2.6.8 and 6.1.1.4'
O O 0.0106 0.0060 'International Tables Vol C Tables 4.2.6.8 and 6.1.1.4'

loop_
_geom_angle_atom_site_label_1
_geom_angle_atom_site_label_2
_geom_angle_atom_site_label_3
_geom_angle
_geom_angle_site_symmetry_1
_geom_angle_site_symmetry_3
Bi1 Bi1 Bi1 89.981(2) 6_455 8
Bi1 Bi1 O2 98.7(3) 8 .
Bi1 Bi1 O2 93.3(3) 6_455 .
O1 Bi1 Bi1 90.5(4) . 8
O1 Bi1 Bi1 152.7(4) . 6_455
O1 Bi1 Bi2 140.9(4) . 6_455
O1 Bi1 Bi2 96.7(4) . .
O1 Bi1 O2 59.7(5) . .
O1 Bi1 Bi3 135.2(4) . 6_455
Bi2 Bi1 Bi1 60.33(3) . 6_455
Bi2 Bi1 Bi1 59.04(3) 6_455 8
Bi2 Bi1 Bi1 60.32(3) . 8
Bi2 Bi1 Bi1 59.04(3) 6_455 6_455
Bi2 Bi1 Bi2 88.91(4) . 6_455
Bi2 Bi1 O2 141.7(3) 6_455 .
Bi2 Bi1 O2 53.1(3) . .
Bi2 Bi1 Bi3 121.49(4) . 6_455
Bi3 Bi1 Bi1 61.72(4) 6_455 6_455
Bi3 Bi1 Bi1 127.06(5) 6_455 8
Bi3 Bi1 Bi2 68.02(3) 6_455 6_455
Bi3 Bi1 O2 124.7(3) 6_455 .
O6 Bi1 Bi1 34.0(4) 8 8
O6 Bi1 Bi1 33.4(4) . 6_455
O6 Bi1 Bi1 86.1(4) . 8
O6 Bi1 Bi1 84.9(4) 8 6_455
O6 Bi1 O1 119.5(5) . .
O6 Bi1 O1 109.9(6) 8 .
O6 Bi1 Bi2 86.6(4) 8 .
O6 Bi1 Bi2 33.2(4) . .
O6 Bi1 Bi2 84.9(3) . 6_455
O6 Bi1 Bi2 31.7(4) 8 6_455
O6 Bi1 O2 132.5(5) 8 .
O6 Bi1 O2 61.3(4) . .
O6 Bi1 Bi3 95.9(4) 8 6_455
O6 Bi1 Bi3 89.8(4) . 6_455
O6 Bi1 O6 99.9(7) 8 .
O6 Bi1 O7 71.1(5) 8 6_455
O6 Bi1 O7 73.7(5) . .
O6 Bi1 O7 74.3(5) . 6_455
O6 Bi1 O7 75.0(6) 8 .
O7 Bi1 Bi1 96.9(4) 6_455 8
O7 Bi1 Bi1 98.3(4) . 6_455
O7 Bi1 Bi1 41.1(4) . 8
O7 Bi1 Bi1 40.9(4) 6_455 6_455
O7 Bi1 O1 164.9(6) 6_455 .
O7 Bi1 O1 65.5(5) . .
O7 Bi1 Bi2 98.3(4) 6_455 .
O7 Bi1 Bi2 40.6(4) . .
O7 Bi1 Bi2 97.2(4) . 6_455
O7 Bi1 Bi2 39.7(4) 6_455 6_455
O7 Bi1 O2 58.3(5) . .
O7 Bi1 O2 131.4(5) 6_455 .
O7 Bi1 Bi3 32.5(4) 6_455 6_455
O7 Bi1 Bi3 159.1(4) . 6_455
O7 Bi1 O7 127.7(7) . 6_455
C1 O1 Bi1 134.3(14) . .
C1 O1 Bi3 124.6(15) . .
Bi3 O1 Bi1 100.3(7) . .
O1 C1 C2 121(2) . .
O1 C1 C6 119(2) . .
C6 C1 C2 119(2) . .
Bi1 Bi2 Bi1 60.63(2) . 8
Bi1 Bi2 Bi1 60.63(2) 3_565 6_455
Bi1 Bi2 Bi1 60.63(2) 3_565 8
Bi1 Bi2 Bi1 90.33(5) 8 6_455
Bi1 Bi2 Bi1 91.86(5) . 3_565
Bi1 Bi2 Bi1 60.63(2) . 6_455
O2 Bi2 Bi1 66.2(3) . .
O2 Bi2 Bi1 102.1(3) . 6_455
O2 Bi2 Bi1 157.6(3) . 3_565
O2 Bi2 Bi1 108.6(3) . 8
O3 Bi2 Bi1 103.2(4) . .
O3 Bi2 Bi1 75.4(4) . 8
O3 Bi2 Bi1 162.8(4) . 6_455
O3 Bi2 Bi1 117.7(4) . 3_565
O3 Bi2 O2 74.1(5) . .
O6 Bi2 Bi1 87.2(4) . 3_565
O6 Bi2 Bi1 32.6(4) . 6_455
O6 Bi2 Bi1 34.8(4) . .
O6 Bi2 Bi1 32.6(4) 3_565 8
O6 Bi2 Bi1 87.7(4) . 8
O6 Bi2 Bi1 34.8(4) 3_565 3_565
O6 Bi2 Bi1 87.2(4) 3_565 .
O6 Bi2 Bi1 87.7(4) 3_565 6_455
O6 Bi2 O2 140.7(5) 3_565 .
O6 Bi2 O2 72.3(5) . .
O6 Bi2 O3 85.4(6) 3_565 .
O6 Bi2 O3 134.9(5) . .
O6 Bi2 O6 102.5(8) 3_565 .
O6 Bi2 O7 76.5(6) . .
O6 Bi2 O7 73.4(5) . 3_565
O6 Bi2 O7 73.4(5) 3_565 .
O6 Bi2 O7 76.5(6) 3_565 3_565
O7 Bi2 Bi1 41.8(4) 3_565 3_565
O7 Bi2 Bi1 99.7(4) 3_565 8
O7 Bi2 Bi1 99.7(4) 3_565 .
O7 Bi2 Bi1 41.1(4) . 8
O7 Bi2 Bi1 99.7(4) . 6_455
O7 Bi2 Bi1 41.8(4) . .
O7 Bi2 Bi1 99.7(4) . 3_565
O7 Bi2 Bi1 41.1(4) 3_565 6_455
O7 Bi2 O2 133.9(5) 3_565 .
O7 Bi2 O2 67.5(5) . .
O7 Bi2 O3 63.2(5) . .
O7 Bi2 O3 149.9(5) 3_565 .
O7 Bi2 O7 130.9(8) . 3_565
Bi2 O2 Bi1 60.7(3) . .
C17 O2 Bi1 129.3(14) . .
C17 O2 Bi2 132.8(13) . .
C17 O2 C56 113.5(19) . .
C56 O2 Bi1 115.0(15) . .
C56 O2 Bi2 90.3(13) . .
C1 C2 C55 120(2) . .
C3 C2 C1 119(3) . .
C3 C2 C55 121(3) . .
O1 Bi3 Bi1 98.4(5) . 8
O1 Bi3 O3 134.6(6) . .
O1 Bi3 O4 147.7(6) . .
O1 Bi3 O5 80.2(7) . .
O3 Bi3 Bi1 76.6(4) . 8
O4 Bi3 Bi1 49.9(4) . 8
O4 Bi3 O3 53.1(6) . .
O5 Bi3 Bi1 53.4(4) . 8
O5 Bi3 O3 124.7(6) . .
O5 Bi3 O4 75.3(6) . .
O7 Bi3 Bi1 39.2(4) . 8
O7 Bi3 O1 79.8(7) . .
O7 Bi3 O3 68.1(6) . .
O7 Bi3 O4 76.8(5) . .
O7 Bi3 O5 83.5(6) . .
Bi3 O3 Bi2 87.4(5) . .
C28 O3 Bi2 135.8(16) . .
C28 O3 Bi3 125.4(14) . .
C2 C3 H3 118.3 . .
C2 C3 C4 123(3) . .
C4 C3 H3 118.3 . .
C39 O4 Bi3 116.5(15) . .
C3 C4 C7 118(3) . .
C5 C4 C3 113(3) . .
C5 C4 C7 129(3) . .
C50 O5 Bi3 119.3(15) . .
C4 C5 H5 115.7 . .
C6 C5 C4 129(3) . .
C6 C5 H5 115.7 . .
Bi1 O6 Bi1 112.6(7) 6_455 .
Bi2 O6 Bi1 112.0(6) . .
Bi2 O6 Bi1 115.7(6) . 6_455
C1 C6 C11 119(2) . .
C5 C6 C1 117(3) . .
C5 C6 C11 124(3) . .
Bi1 O7 Bi1 98.0(6) . 8
Bi2 O7 Bi1 97.7(6) . .
Bi2 O7 Bi1 99.2(6) . 8
Bi3 O7 Bi1 113.2(7) . .
Bi3 O7 Bi1 108.4(6) . 8
Bi3 O7 Bi2 134.3(8) . .
C4 C7 C8 105(3) . .
C4 C7 C9 108(3) . .
C9 C7 C8 124(4) . .
C10 C7 C4 118(4) . .
C10 C7 C8 108(4) . .
C10 C7 C9 95(4) . .
C63 O8 C66 106(3) . .
C7 C8 H8A 109.5 . .
C7 C8 H8B 109.5 . .
C7 C8 H8C 109.5 . .
H8A C8 H8B 109.5 . .
H8A C8 H8C 109.5 . .
H8B C8 H8C 109.5 . .
C7 C9 H9A 109.5 . .
C7 C9 H9B 109.5 . .
C7 C9 H9C 109.5 . .
H9A C9 H9B 109.5 . .
H9A C9 H9C 109.5 . .
H9B C9 H9C 109.5 . .
C7 C10 H10A 109.5 . .
C7 C10 H10B 109.5 . .
C7 C10 H10C 109.5 . .
H10A C10 H10B 109.5 . .
H10A C10 H10C 109.5 . .
H10B C10 H10C 109.5 . .
C6 C11 H11A 108.0 . .
C6 C11 H11B 108.0 . .
C6 C11 C12 117(2) . .
H11A C11 H11B 107.2 . .
C12 C11 H11A 108.0 . .
C12 C11 H11B 108.0 . .
C13 C12 C11 117(2) . .
C13 C12 C17 118(3) . .
C17 C12 C11 125(2) . .
C12 C13 H13 118.8 . .
C12 C13 C14 122(3) . .
C14 C13 H13 118.8 . .
C13 C14 C18 121(3) . .
C15 C14 C13 117(2) . .
C15 C14 C18 122(3) . .
C14 C15 H15 119.0 . .
C14 C15 C16 122(3) . .
C16 C15 H15 119.0 . .
C15 C16 C22 117(2) . .
C17 C16 C15 116(2) . .
C17 C16 C22 126(2) . .
C12 C17 O2 117(2) . .
C16 C17 O2 119(2) . .
C16 C17 C12 124(2) . .
C14 C18 C19 107(3) . .
C14 C18 C21 112(3) . .
C20 C18 C14 113(3) . .
C20 C18 C19 109(3) . .
C20 C18 C21 106(3) . .
C21 C18 C19 110(3) . .
C18 C19 H19A 109.5 . .
C18 C19 H19B 109.5 . .
C18 C19 H19C 109.5 . .
H19A C19 H19B 109.5 . .
H19A C19 H19C 109.5 . .
H19B C19 H19C 109.5 . .
C18 C20 H20A 109.5 . .
C18 C20 H20B 109.5 . .
C18 C20 H20C 109.5 . .
H20A C20 H20B 109.5 . .
H20A C20 H20C 109.5 . .
H20B C20 H20C 109.5 . .
C18 C21 H21A 109.5 . .
C18 C21 H21B 109.5 . .
C18 C21 H21C 109.5 . .
H21A C21 H21B 109.5 . .
H21A C21 H21C 109.5 . .
H21B C21 H21C 109.5 . .
C16 C22 H22A 108.2 . .
C16 C22 H22B 108.2 . .
H22A C22 H22B 107.4 . .
C23 C22 C16 116(2) . .
C23 C22 H22A 108.2 . .
C23 C22 H22B 108.2 . .
C24 C23 C22 121(3) . .
C28 C23 C22 124(3) . .
C28 C23 C24 116(3) . .
C23 C24 H24 118.7 . .
C25 C24 C23 123(3) . .
C25 C24 H24 118.7 . .
C24 C25 C29 122(3) . .
C0AA C25 C24 117(3) . .
C0AA C25 C29 121(3) . .
C25 C0AA H0AA 118.3 . .
C25 C0AA C27 123(3) . .
C27 C0AA H0AA 118.3 . .
C0AA C27 C33 121(2) . .
C28 C27 C0AA 116(3) . .
C28 C27 C33 122(3) . .
C23 C28 O3 119(2) . .
C23 C28 C27 125(3) . .
C27 C28 O3 116(3) . .
C25 C29 C30 106(3) . .
C1AA C29 C25 112(3) . .
C1AA C29 C30 110(3) . .
C32 C29 C25 108(3) . .
C32 C29 C30 116(3) . .
C32 C29 C1AA 105(3) . .
C29 C30 H30A 109.5 . .
C29 C30 H30B 109.5 . .
C29 C30 H30C 109.5 . .
H30A C30 H30B 109.5 . .
H30A C30 H30C 109.5 . .
H30B C30 H30C 109.5 . .
C29 C1AA H1AA 109.5 . .
C29 C1AA H1AB 109.5 . .
C29 C1AA H1AC 109.5 . .
H1AA C1AA H1AB 109.5 . .
H1AA C1AA H1AC 109.5 . .
H1AB C1AA H1AC 109.5 . .
C29 C32 H32A 109.5 . .
C29 C32 H32B 109.5 . .
C29 C32 H32C 109.5 . .
H32A C32 H32B 109.5 . .
H32A C32 H32C 109.5 . .
H32B C32 H32C 109.5 . .
C27 C33 H33A 109.0 . .
C27 C33 H33B 109.0 . .
H33A C33 H33B 107.8 . .
C34 C33 C27 113(2) . .
C34 C33 H33A 109.0 . .
C34 C33 H33B 109.0 . .
C35 C34 C33 121(3) . .
C39 C34 C33 118(2) . .
C39 C34 C35 121(2) . .
C34 C35 H35 119.2 . .
C36 C35 C34 122(3) . .
C36 C35 H35 119.2 . .
C35 C36 C37 119(2) . .
C35 C36 C40 120(3) . .
C37 C36 C40 121(3) . .
C36 C37 H37 120.0 . .
C36 C37 C38 120(2) . .
C38 C37 H37 120.0 . .
C37 C38 C44 115(2) . .
C39 C38 C37 120(2) . .
C39 C38 C44 124(2) . .
O4 C39 C34 122(2) . .
O4 C39 C38 120(2) . .
C34 C39 C38 118(2) . .
C36 C40 C43 112(3) . .
C41 C40 C36 114(3) . .
C41 C40 C43 100(3) . .
C42 C40 C36 113(3) . .
C42 C40 C41 109(3) . .
C42 C40 C43 108(3) . .
C40 C41 H41A 109.5 . .
C40 C41 H41B 109.5 . .
C40 C41 H41C 109.5 . .
H41A C41 H41B 109.5 . .
H41A C41 H41C 109.5 . .
H41B C41 H41C 109.5 . .
C40 C42 H42A 109.5 . .
C40 C42 H42B 109.5 . .
C40 C42 H42C 109.5 . .
H42A C42 H42B 109.5 . .
H42A C42 H42C 109.5 . .
H42B C42 H42C 109.5 . .
C40 C43 H43A 109.5 . .
C40 C43 H43B 109.5 . .
C40 C43 H43C 109.5 . .
H43A C43 H43B 109.5 . .
H43A C43 H43C 109.5 . .
H43B C43 H43C 109.5 . .
C38 C44 H44A 108.4 . .
C38 C44 H44B 108.4 . .
C38 C44 C45 116(2) . .
H44A C44 H44B 107.4 . .
C45 C44 H44A 108.4 . .
C45 C44 H44B 108.4 . .
C46 C45 C44 122(2) . .
C50 C45 C44 118(2) . .
C50 C45 C46 119(2) . .
C45 C46 H46 117.9 . .
C45 C46 C47 124(3) . .
C47 C46 H46 117.9 . .
C46 C47 C48 117(3) . .
C46 C47 C51 123(3) . .
C48 C47 C51 120(3) . .
C47 C48 H48 118.1 . .
C47 C48 C49 124(3) . .
C49 C48 H48 118.1 . .
C48 C49 C50 114(2) . .
C48 C49 C55 122(3) . .
C55 C49 C50 123(2) . .
O5 C50 C49 116(2) . .
C45 C50 O5 122(2) . .
C45 C50 C49 121(2) . .
C52 C51 C47 113(3) . .
C52 C51 C54 97(3) . .
C53 C51 C47 114(3) . .
C53 C51 C52 113(3) . .
C53 C51 C54 109(3) . .
C54 C51 C47 109(3) . .
C51 C52 H52A 109.5 . .
C51 C52 H52B 109.5 . .
C51 C52 H52C 109.5 . .
H52A C52 H52B 109.5 . .
H52A C52 H52C 109.5 . .
H52B C52 H52C 109.5 . .
C51 C53 H53A 109.5 . .
C51 C53 H53B 109.5 . .
C51 C53 H53C 109.5 . .
H53A C53 H53B 109.5 . .
H53A C53 H53C 109.5 . .
H53B C53 H53C 109.5 . .
C51 C54 H54A 109.5 . .
C51 C54 H54B 109.5 . .
C51 C54 H54C 109.5 . .
H54A C54 H54B 109.5 . .
H54A C54 H54C 109.5 . .
H54B C54 H54C 109.5 . .
C2 C55 H55A 108.5 . .
C2 C55 H55B 108.5 . .
C49 C55 C2 115(2) . .
C49 C55 H55A 108.5 . .
C49 C55 H55B 108.5 . .
H55A C55 H55B 107.5 . .
O2 C56 H56A 109.3 . .
O2 C56 H56B 109.3 . .
H56A C56 H56B 108.0 . .
C57 C56 O2 112(2) . .
C57 C56 H56A 109.3 . .
C57 C56 H56B 109.3 . .
C58 C57 C56 123(2) . .
C58 C57 C62 120.0 . .
C62 C57 C56 117(2) . .
C57 C58 H58 120.0 . .
C59 C58 C57 120.0 . .
C59 C58 H58 120.0 . .
C58 C59 H59 120.0 . .
C58 C59 C60 120.0 . .
C60 C59 H59 120.0 . .
C59 C60 H60 120.0 . .
C61 C60 C59 120.0 . .
C61 C60 H60 120.0 . .
C60 C61 H61 120.0 . .
C60 C61 C62 120.0 . .
C62 C61 H61 120.0 . .
C57 C62 H62 120.0 . .
C61 C62 C57 120.0 . .
C61 C62 H62 120.0 . .
O8 C63 H63 126.1 . .
O8 C63 C64 108(4) . .
C64 C63 H63 126.1 . .
C63 C64 H64A 111.1 . .
C63 C64 H64B 111.1 . .
C63 C64 C65 103(3) . .
H64A C64 H64B 109.0 . .
C65 C64 H64A 111.1 . .
C65 C64 H64B 111.1 . .
C64 C65 H65A 111.9 . .
C64 C65 H65B 111.9 . .
H65A C65 H65B 109.6 . .
C66 C65 C64 100(4) . .
C66 C65 H65A 111.9 . .
C66 C65 H65B 111.9 . .
O8 C66 H66A 110.0 . .
O8 C66 H66B 110.0 . .
C65 C66 O8 108(4) . .
C65 C66 H66A 110.0 . .
C65 C66 H66B 110.0 . .
H66A C66 H66B 108.4 . .

loop_
_geom_bond_atom_site_label_1
_geom_bond_atom_site_label_2
_geom_bond_distance
_geom_bond_site_symmetry_2
Bi1 Bi1 3.6127(16) 8
Bi1 Bi1 3.6126(16) 6_455
Bi1 O1 2.617(19) .
Bi1 Bi2 3.6017(16) 6_455
Bi1 Bi2 3.5549(15) .
Bi1 O2 3.730(18) .
Bi1 Bi3 3.6017(16) 6_455
Bi1 O6 2.188(15) .
Bi1 O6 2.154(13) 8
Bi1 O7 2.390(16) .
Bi1 O7 2.397(15) 6_455
O1 C1 1.38(3) .
O1 Bi3 2.191(18) .
C1 C2 1.42(4) .
C1 C6 1.41(4) .
Bi2 Bi1 3.6017(16) 8
Bi2 Bi1 3.5549(15) 3_565
Bi2 Bi1 3.6017(16) 6_455
Bi2 O2 3.258(16) .
Bi2 O3 2.965(18) .
Bi2 O6 2.099(15) .
Bi2 O6 2.099(15) 3_565
Bi2 O7 2.332(16) 3_565
Bi2 O7 2.332(16) .
O2 C17 1.42(3) .
O2 C56 1.55(3) .
C2 C3 1.32(4) .
C2 C55 1.57(4) .
Bi3 Bi1 3.6018(16) 8
Bi3 O3 2.864(19) .
Bi3 O4 2.659(17) .
Bi3 O5 2.203(19) .
Bi3 O7 2.038(15) .
O3 C28 1.51(3) .
C3 H3 0.9400 .
C3 C4 1.45(4) .
O4 C39 1.34(3) .
C4 C5 1.36(4) .
C4 C7 1.50(5) .
O5 C50 1.36(3) .
C5 H5 0.9400 .
C5 C6 1.32(4) .
O6 Bi1 2.154(13) 6_455
C6 C11 1.46(4) .
O7 Bi1 2.397(15) 8
C7 C8 1.61(6) .
C7 C9 1.59(6) .
C7 C10 1.38(6) .
O8 C63 1.41(5) .
O8 C66 1.48(5) .
C8 H8A 0.9700 .
C8 H8B 0.9700 .
C8 H8C 0.9700 .
C9 H9A 0.9700 .
C9 H9B 0.9700 .
C9 H9C 0.9700 .
C10 H10A 0.9700 .
C10 H10B 0.9700 .
C10 H10C 0.9700 .
C11 H11A 0.9800 .
C11 H11B 0.9800 .
C11 C12 1.51(4) .
C12 C13 1.34(4) .
C12 C17 1.38(4) .
C13 H13 0.9400 .
C13 C14 1.44(4) .
C14 C15 1.34(4) .
C14 C18 1.52(4) .
C15 H15 0.9400 .
C15 C16 1.45(3) .
C16 C17 1.37(4) .
C16 C22 1.51(4) .
C18 C19 1.55(5) .
C18 C20 1.46(5) .
C18 C21 1.53(5) .
C19 H19A 0.9700 .
C19 H19B 0.9700 .
C19 H19C 0.9700 .
C20 H20A 0.9700 .
C20 H20B 0.9700 .
C20 H20C 0.9700 .
C21 H21A 0.9700 .
C21 H21B 0.9700 .
C21 H21C 0.9700 .
C22 H22A 0.9800 .
C22 H22B 0.9800 .
C22 C23 1.48(4) .
C23 C24 1.45(4) .
C23 C28 1.34(4) .
C24 H24 0.9400 .
C24 C25 1.37(4) .
C25 C0AA 1.37(4) .
C25 C29 1.54(4) .
C0AA H0AA 0.9400 .
C0AA C27 1.40(4) .
C27 C28 1.38(4) .
C27 C33 1.54(4) .
C29 C30 1.56(5) .
C29 C1AA 1.53(6) .
C29 C32 1.47(5) .
C30 H30A 0.9700 .
C30 H30B 0.9700 .
C30 H30C 0.9700 .
C1AA H1AA 0.9700 .
C1AA H1AB 0.9700 .
C1AA H1AC 0.9700 .
C32 H32A 0.9700 .
C32 H32B 0.9700 .
C32 H32C 0.9700 .
C33 H33A 0.9800 .
C33 H33B 0.9800 .
C33 C34 1.50(4) .
C34 C35 1.45(4) .
C34 C39 1.38(4) .
C35 H35 0.9400 .
C35 C36 1.37(4) .
C36 C37 1.39(4) .
C36 C40 1.50(4) .
C37 H37 0.9400 .
C37 C38 1.46(3) .
C38 C39 1.40(4) .
C38 C44 1.53(4) .
C40 C41 1.47(4) .
C40 C42 1.44(4) .
C40 C43 1.51(4) .
C41 H41A 0.9700 .
C41 H41B 0.9700 .
C41 H41C 0.9700 .
C42 H42A 0.9700 .
C42 H42B 0.9700 .
C42 H42C 0.9700 .
C43 H43A 0.9700 .
C43 H43B 0.9700 .
C43 H43C 0.9700 .
C44 H44A 0.9800 .
C44 H44B 0.9800 .
C44 C45 1.54(4) .
C45 C46 1.36(3) .
C45 C50 1.36(3) .
C46 H46 0.9400 .
C46 C47 1.36(4) .
C47 C48 1.39(4) .
C47 C51 1.54(4) .
C48 H48 0.9400 .
C48 C49 1.41(4) .
C49 C50 1.46(4) .
C49 C55 1.45(4) .
C51 C52 1.47(4) .
C51 C53 1.42(4) .
C51 C54 1.52(4) .
C52 H52A 0.9700 .
C52 H52B 0.9700 .
C52 H52C 0.9700 .
C53 H53A 0.9700 .
C53 H53B 0.9700 .
C53 H53C 0.9700 .
C54 H54A 0.9700 .
C54 H54B 0.9700 .
C54 H54C 0.9700 .
C55 H55A 0.9800 .
C55 H55B 0.9800 .
C56 H56A 0.9800 .
C56 H56B 0.9800 .
C56 C57 1.43(3) .
C57 C58 1.3900 .
C57 C62 1.3900 .
C58 H58 0.9400 .
C58 C59 1.3900 .
C59 H59 0.9400 .
C59 C60 1.3900 .
C60 H60 0.9400 .
C60 C61 1.3900 .
C61 H61 0.9400 .
C61 C62 1.3900 .
C62 H62 0.9400 .
C63 H63 0.9400 .
C63 C64 1.46(6) .
C64 H64A 0.9800 .
C64 H64B 0.9800 .
C64 C65 1.55(6) .
C65 H65A 0.9800 .
C65 H65B 0.9800 .
C65 C66 1.41(6) .
C66 H66A 0.9800 .
C66 H66B 0.9800 .
